data_1540283
loop_
_publ_author_name
'Liess, H.'
'Steffen, F.'
'Meyer, G.'

_publ_section_title
;
 Qauternary chlorides and bromides with interstitially stabilized double
 octahedra, A2 (Gd10 (C2)2) Cl19 (A= Rb, Cs), A2 (Gd10 (C2)2) Br10 (A= K,
 Rb), Rb2 (Tb10 (C2)2) Br19, and K2 (Gd10 (C2)2) Br20
;
_journal_name_full 'Journal of Alloys Compd.'
_journal_page_first 242
_journal_page_last 247
_journal_volume 246
_journal_year 1997
_chemical_formula_sum 'C4 Br20 Gd10 K2'
_chemical_name_systematic 'K2 (Gd10 (C2)2) Br20'
_space_group_IT_number 61
_symmetry_space_group_name_Hall '-P 2ac 2ab'
_symmetry_space_group_name_H-M 'P b c a'
_cell_angle_alpha 90
_cell_angle_beta 90
_cell_angle_gamma 90
_cell_formula_units_Z 4
_cell_length_a 17.121
_cell_length_b 13.186
_cell_length_c 20.644
_cell_volume 4660.538
_citation_journal_id_ASTM JALCEU
_cod_data_source_file Liess_JALCEU_1997_1792.cif
_cod_data_source_block C4Br20Gd10K2
_cod_database_code 1540283

loop_
_symmetry_equiv_pos_as_xyz
x,y,z
-x+1/2,-y,z+1/2
x+1/2,-y+1/2,-z
-x,y+1/2,-z+1/2
-x,-y,-z
x-1/2,y,-z-1/2
-x-1/2,y-1/2,z
x,-y-1/2,z-1/2

loop_
_atom_site_label
_atom_site_type_symbol
_atom_site_fract_x
_atom_site_fract_y
_atom_site_fract_z
_atom_site_occupancy
_atom_site_U_iso_or_equiv
Gd5 Gd+3 0.0786 0.4287 0.3228 1 0.0
Br2 Br-1 0.3197 0.2345 0.5248 1 0.0
Br1 Br-1 0.1922 0.2679 0.3596 1 0.0
Gd3 Gd+3 0.3252 0.1277 0.4043 1 0.0
Br3 Br-1 0.4633 0.2183 0.6527 1 0.0
Br10 Br-1 0.2979 0.0585 0.2761 1 0.0
Br4 Br-1 0.0615 0.2343 0.5153 1 0.0
Br5 Br-1 0.1732 0.4625 0.6079 1 0.0
K1 K+1 -0.1939 0.1434 0.7745 1 0.0
Br7 Br-1 0.0324 0.4565 0.7546 1 0.0
Gd1 Gd+3 0.1862 0.3757 0.4749 1 0.0
Br9 Br-1 0.1222 0.1646 0.6938 1 0.0
Gd2 Gd+3 0.0356 0.3381 0.6397 1 0.0
Gd4 Gd+3 0.4583 0.0916 0.5353 1 0.0
C1 C-3 -0.0414 0.449 0.5888 1 0.0
Br6 Br-1 -0.0916 0.2017 0.6507 1 0.0
Br8 Br-1 0.3082 0.5126 0.4506 1 0.0
C2 C-3 0.0967 0.4808 0.4404 1 0.0
